data_1543176
loop_
_publ_author_name
'Essaghouani, Abdelhanine'
'Bouzian, Younos'
'Essassi, El Mokhtar'
'Saadi, Mohamed'
'El Ammari, Lahcen'

_publ_section_title
;
 1-Ethyl-4-phenyl-1<i>H</i>-1,5-benzodiazepin-2(3<i>H</i>)-one
;
_journal_issue 4
_journal_name_full IUCrData
_journal_page_first x160661
_journal_paper_doi 10.1107/S2414314616006611
_journal_volume 1
_journal_year 2016
_chemical_formula_iupac 'C17 H16 N2 O'
_chemical_formula_moiety 'C17 H16 N2 O'
_chemical_formula_sum 'C17 H16 N2 O'
_chemical_formula_weight 264.32
_chemical_name_systematic
;
1-Ethyl-4-phenyl-1<i>H</i>-1,5-benzodiazepin-2(3<i>H</i>)-one
;
_space_group_crystal_system orthorhombic
_space_group_IT_number 61
_space_group_name_Hall '-P 2ac 2ab'
_space_group_name_H-M_alt 'P b c a'
_symmetry_space_group_name_Hall '-P 2ac 2ab'
_symmetry_space_group_name_H-M 'P b c a'
_atom_sites_solution_hydrogens difmap
_atom_sites_solution_primary direct
_atom_sites_solution_secondary difmap
_audit_creation_method SHELXL-2014/7
_cell_angle_alpha 90
_cell_angle_beta 90
_cell_angle_gamma 90
_cell_formula_units_Z 8
_cell_length_a 16.5042(4)
_cell_length_b 9.6896(3)
_cell_length_c 18.1221(5)
_cell_measurement_reflns_used 3199
_cell_measurement_temperature 296(2)
_cell_measurement_theta_max 27.101
_cell_measurement_theta_min 2.564
_cell_volume 2898.07(14)
_computing_cell_refinement
;
SAINT-Plus (Bruker, 2009)
;
_computing_data_collection
;
APEX2 (Bruker, 2009)
;
_computing_data_reduction
;
SAINT-Plus (Bruker, 2009)
;
_computing_molecular_graphics
;
ORTEPIII (Burnett & Johnson, 1996),
ORTEP-3 for Windoes (Farrugia, 2012)
and Mercury (Macrae <i>et al.</i>,  2008)
;
_computing_publication_material
;
PLATON (Spek, 2009), SHELXL2014 (Sheldrick, 2015)
and publCIF (Westrip, 2010)
;
_computing_structure_refinement
;
SHELXL2014 (Sheldrick, 2015)
;
_computing_structure_solution
;
SHELXS2014 (Sheldrick, 2008)
;
_diffrn_ambient_temperature 296(2)
_diffrn_measured_fraction_theta_full 0.999
_diffrn_measured_fraction_theta_max 0.999
_diffrn_measurement_device_type 'Bruker X8 APEX'
_diffrn_measurement_method '\f and \w scans'
_diffrn_radiation_monochromator graphite
_diffrn_radiation_source 'fine-focus sealed tube'
_diffrn_radiation_type MoK\a
_diffrn_radiation_wavelength 0.71073
_diffrn_reflns_av_R_equivalents 0.0364
_diffrn_reflns_limit_h_max 21
_diffrn_reflns_limit_h_min -21
_diffrn_reflns_limit_k_max 12
_diffrn_reflns_limit_k_min -12
_diffrn_reflns_limit_l_max 22
_diffrn_reflns_limit_l_min -23
_diffrn_reflns_number 31360
_diffrn_reflns_theta_full 25.242
_diffrn_reflns_theta_max 27.101
_diffrn_reflns_theta_min 2.564
_exptl_absorpt_coefficient_mu 0.077
_exptl_absorpt_correction_T_max 0.7461
_exptl_absorpt_correction_T_min 0.6264
_exptl_absorpt_correction_type multi-scan
_exptl_absorpt_process_details
;
(SADABS; Bruker, 2009)
;
_exptl_crystal_colour colourless
_exptl_crystal_density_diffrn 1.212
_exptl_crystal_description block
_exptl_crystal_F_000 1120
_exptl_crystal_size_max 0.350
_exptl_crystal_size_mid 0.310
_exptl_crystal_size_min 0.220
_refine_diff_density_max 0.380
_refine_diff_density_min -0.184
_refine_ls_extinction_coef 0.0023(7)
_refine_ls_extinction_expression Fc^*^=kFc[1+0.001xFc^2^\l^3^/sin(2\q)]^-1/4^
_refine_ls_extinction_method
;
SHELXL2014 (Sheldrick, 2015)
;
_refine_ls_goodness_of_fit_ref 1.050
_refine_ls_hydrogen_treatment constr
_refine_ls_matrix_type full
_refine_ls_number_parameters 201
_refine_ls_number_reflns 3199
_refine_ls_number_restraints 0
_refine_ls_restrained_S_all 1.050
_refine_ls_R_factor_all 0.0659
_refine_ls_R_factor_gt 0.0483
_refine_ls_shift/su_max 0.000
_refine_ls_shift/su_mean 0.000
_refine_ls_structure_factor_coef Fsqd
_refine_ls_weighting_details 'w=1/[\s^2^(Fo^2^)+(0.0685P)^2^+0.8641P] where P=(Fo^2^+2Fc^2^)/3'
_refine_ls_weighting_scheme calc
_refine_ls_wR_factor_gt 0.1308
_refine_ls_wR_factor_ref 0.1458
_reflns_number_gt 2418
_reflns_number_total 3199
_reflns_threshold_expression 'I > 2\s(I)'
_cod_data_source_file su4037sup1.cif
_cod_data_source_block I
_cod_database_code 1543176
_shelx_space_group_comment
;
The symmetry employed for this shelxl refinement is uniquely defined
by the following loop, which should always be used as a source of
symmetry information in preference to the above space-group names.
They are only intended as comments.
;

loop_
_space_group_symop_operation_xyz
'x, y, z'
'-x+1/2, -y, z+1/2'
'-x, y+1/2, -z+1/2'
'x+1/2, -y+1/2, -z'
'-x, -y, -z'
'x-1/2, y, -z-1/2'
'x, -y-1/2, z-1/2'
'-x-1/2, y-1/2, z'

loop_
_atom_site_type_symbol
_atom_site_label
_atom_site_fract_x
_atom_site_fract_y
_atom_site_fract_z
_atom_site_U_iso_or_equiv
_atom_site_adp_type
_atom_site_calc_flag
_atom_site_occupancy
_atom_site_disorder_assembly
_atom_site_disorder_group
C C1 0.39886(10) 0.78881(16) 0.79928(8) 0.0422(4) Uani d 1 . .
C C2 0.35482(11) 0.7994(2) 0.86484(9) 0.0539(4) Uani d 1 . .
H H2 0.2985 0.7990 0.8631 0.065 Uiso calc 1 . .
C C3 0.39311(12) 0.8103(2) 0.93194(9) 0.0577(5) Uani d 1 . .
H H3 0.3627 0.8172 0.9750 0.069 Uiso calc 1 . .
C C4 0.47671(12) 0.8111(2) 0.93555(9) 0.0578(5) Uani d 1 . .
H H4 0.5028 0.8200 0.9808 0.069 Uiso calc 1 . .
C C5 0.52080(11) 0.79865(19) 0.87187(9) 0.0511(4) Uani d 1 . .
H H5 0.5771 0.7972 0.8747 0.061 Uiso calc 1 . .
C C6 0.48392(10) 0.78807(15) 0.80279(8) 0.0402(3) Uani d 1 . .
C C7 0.52244(9) 0.83690(15) 0.68217(8) 0.0382(3) Uani d 1 . .
C C8 0.45039(9) 0.93206(16) 0.67409(9) 0.0434(4) Uani d 1 . .
H H8A 0.4461 0.9925 0.7166 0.052 Uiso calc 1 . .
H H8B 0.4559 0.9884 0.6301 0.052 Uiso calc 1 . .
C C9 0.37702(10) 0.84114(18) 0.66843(9) 0.0473(4) Uani d 1 . .
C C10 0.57784(9) 0.81512(17) 0.61856(8) 0.0417(4) Uani d 1 . .
C C11 0.59420(10) 0.9202(2) 0.56865(9) 0.0524(4) Uani d 1 . .
H H11 0.5685 1.0051 0.5736 0.063 Uiso calc 1 . .
C C12 0.64874(11) 0.8993(2) 0.51135(10) 0.0628(5) Uani d 1 . .
H H12 0.6602 0.9707 0.4787 0.075 Uiso calc 1 . .
C C13 0.68578(11) 0.7736(3) 0.50286(10) 0.0653(6) Uani d 1 . .
H H13 0.7219 0.7596 0.4642 0.078 Uiso calc 1 . .
C C14 0.66943(11) 0.6682(2) 0.55163(11) 0.0629(5) Uani d 1 . .
H H14 0.6943 0.5828 0.5455 0.075 Uiso calc 1 . .
C C15 0.61633(10) 0.68835(19) 0.60955(9) 0.0507(4) Uani d 1 . .
H H15 0.6063 0.6170 0.6426 0.061 Uiso calc 1 . .
C C16A 0.2855(6) 0.6691(11) 0.7269(5) 0.117(4) Uani d 0.603(15) A 1
H H16A 0.2414 0.7031 0.7572 0.140 Uiso calc 0.603(15) A 1
H H16B 0.2663 0.6665 0.6763 0.140 Uiso calc 0.603(15) A 1
C C17A 0.3022(5) 0.5430(7) 0.7474(8) 0.115(3) Uani d 0.603(15) A 1
H H17A 0.2546 0.4867 0.7426 0.172 Uiso calc 0.603(15) A 1
H H17B 0.3446 0.5065 0.7169 0.172 Uiso calc 0.603(15) A 1
H H17C 0.3196 0.5432 0.7980 0.172 Uiso calc 0.603(15) A 1
C C16B 0.2849(3) 0.6870(8) 0.7291(4) 0.0355(18) Uani d 0.397(15) A 2
H H16C 0.2429 0.7284 0.6989 0.043 Uiso calc 0.397(15) A 2
H H16D 0.2637 0.6713 0.7783 0.043 Uiso calc 0.397(15) A 2
C C17B 0.3180(5) 0.5401(8) 0.6917(10) 0.097(4) Uani d 0.397(15) A 2
H H17D 0.2740 0.4758 0.6881 0.146 Uiso calc 0.397(15) A 2
H H17E 0.3393 0.5583 0.6434 0.146 Uiso calc 0.397(15) A 2
H H17F 0.3599 0.5017 0.7222 0.146 Uiso calc 0.397(15) A 2
N N1 0.53607(8) 0.77094(14) 0.74201(7) 0.0431(3) Uani d 1 . .
N N2 0.35601(8) 0.77348(15) 0.73142(7) 0.0493(4) Uani d 1 . .
O O1 0.34016(9) 0.82593(16) 0.61053(7) 0.0717(4) Uani d 1 . .

loop_
_atom_site_aniso_label
_atom_site_aniso_U_11
_atom_site_aniso_U_22
_atom_site_aniso_U_33
_atom_site_aniso_U_12
_atom_site_aniso_U_13
_atom_site_aniso_U_23
C1 0.0481(8) 0.0429(8) 0.0355(8) -0.0032(7) -0.0018(6) 0.0032(6)
C2 0.0507(9) 0.0656(11) 0.0455(9) -0.0018(8) 0.0060(7) 0.0068(8)
C3 0.0683(11) 0.0695(12) 0.0354(8) 0.0053(9) 0.0100(8) 0.0034(8)
C4 0.0705(12) 0.0707(12) 0.0321(8) 0.0021(9) -0.0064(8) 0.0023(8)
C5 0.0493(9) 0.0662(11) 0.0377(9) 0.0035(8) -0.0054(7) 0.0056(8)
C6 0.0481(8) 0.0397(8) 0.0328(7) 0.0034(6) -0.0018(6) 0.0029(6)
C7 0.0423(8) 0.0382(8) 0.0342(7) -0.0048(6) -0.0035(6) -0.0004(6)
C8 0.0506(9) 0.0404(8) 0.0392(8) 0.0016(7) -0.0013(6) 0.0057(6)
C9 0.0462(9) 0.0561(10) 0.0398(8) 0.0007(7) -0.0067(7) 0.0027(7)
C10 0.0402(8) 0.0521(9) 0.0327(7) -0.0070(7) -0.0043(6) 0.0007(6)
C11 0.0536(9) 0.0589(10) 0.0445(9) -0.0093(8) -0.0014(7) 0.0072(8)
C12 0.0521(10) 0.0957(16) 0.0405(9) -0.0206(10) -0.0021(8) 0.0151(9)
C13 0.0397(9) 0.1147(18) 0.0415(9) -0.0090(11) 0.0041(7) -0.0050(10)
C14 0.0498(10) 0.0829(14) 0.0559(11) 0.0075(9) 0.0058(8) -0.0085(10)
C15 0.0473(9) 0.0604(10) 0.0445(9) 0.0027(8) 0.0036(7) 0.0011(8)
C16A 0.164(8) 0.112(7) 0.074(5) -0.057(5) -0.007(4) 0.013(5)
C17A 0.114(4) 0.078(3) 0.153(9) -0.016(3) -0.053(6) 0.006(4)
C16B 0.013(2) 0.043(3) 0.050(4) -0.0084(17) -0.0139(19) 0.006(3)
C17B 0.105(5) 0.056(4) 0.131(9) -0.012(3) -0.027(6) -0.012(5)
N1 0.0454(7) 0.0496(7) 0.0342(7) 0.0037(6) -0.0002(5) 0.0029(6)
N2 0.0489(7) 0.0574(9) 0.0414(7) -0.0125(6) -0.0063(6) 0.0044(6)
O1 0.0691(9) 0.1001(11) 0.0459(7) -0.0143(7) -0.0212(6) 0.0101(7)

loop_
_atom_type_symbol
_atom_type_description
_atom_type_scat_dispersion_real
_atom_type_scat_dispersion_imag
_atom_type_scat_source
C C 0.0033 0.0016 'International Tables Vol C Tables 4.2.6.8 and 6.1.1.4'
H H 0.0000 0.0000 'International Tables Vol C Tables 4.2.6.8 and 6.1.1.4'
N N 0.0061 0.0033 'International Tables Vol C Tables 4.2.6.8 and 6.1.1.4'
O O 0.0106 0.0060 'International Tables Vol C Tables 4.2.6.8 and 6.1.1.4'

loop_
_geom_angle_atom_site_label_1
_geom_angle_atom_site_label_2
_geom_angle_atom_site_label_3
_geom_angle
C2 C1 C6 118.80(14)
C2 C1 N2 118.88(15)
C6 C1 N2 122.27(13)
C3 C2 C1 121.26(16)
C2 C3 C4 120.11(16)
C5 C4 C3 119.35(16)
C4 C5 C6 122.04(16)
C5 C6 C1 118.42(14)
C5 C6 N1 116.34(14)
C1 C6 N1 125.17(13)
N1 C7 C10 118.59(13)
N1 C7 C8 121.69(14)
C10 C7 C8 119.69(13)
C9 C8 C7 106.45(13)
O1 C9 N2 122.36(15)
O1 C9 C8 122.08(15)
N2 C9 C8 115.52(13)
C11 C10 C15 118.81(15)
C11 C10 C7 121.38(15)
C15 C10 C7 119.78(14)
C10 C11 C12 120.37(18)
C13 C12 C11 120.18(18)
C12 C13 C14 119.95(17)
C13 C14 C15 120.46(19)
C14 C15 C10 120.22(17)
C17A C16A N2 116.0(7)
N2 C16B C17B 103.9(5)
C7 N1 C6 119.81(13)
C9 N2 C1 123.13(13)
C9 N2 C16B 117.6(3)
C1 N2 C16B 119.3(3)
C9 N2 C16A 117.6(4)
C1 N2 C16A 119.2(4)

loop_
_geom_bond_atom_site_label_1
_geom_bond_atom_site_label_2
_geom_bond_distance
C1 C2 1.397(2)
C1 C6 1.405(2)
C1 N2 1.426(2)
C2 C3 1.375(2)
C3 C4 1.381(3)
C4 C5 1.370(2)
C5 C6 1.396(2)
C6 N1 1.408(2)
C7 N1 1.2787(19)
C7 C10 1.486(2)
C7 C8 1.512(2)
C8 C9 1.501(2)
C9 O1 1.2217(19)
C9 N2 1.361(2)
C10 C11 1.389(2)
C10 C15 1.393(2)
C11 C12 1.389(3)
C12 C13 1.371(3)
C13 C14 1.378(3)
C14 C15 1.381(2)
C16A C17A 1.307(11)
C16A N2 1.544(10)
C16B N2 1.442(6)
C16B C17B 1.669(13)

loop_
_geom_hbond_atom_site_label_D
_geom_hbond_atom_site_label_H
_geom_hbond_atom_site_label_A
_geom_hbond_site_symmetry_A
_geom_hbond_distance_DH
_geom_hbond_distance_HA
_geom_hbond_distance_DA
_geom_hbond_angle_DHA
C12 H12 O1 5_676 0.93 2.55 3.464(2) 168
C13 H13 O1 4_566 0.93 2.52 3.412(2) 162
C4 H4 Cg1 7_576 0.93 2.80 3.5680(10) 140

_cod_database_fobs_code 1543176
